data_7130471
loop_
_publ_author_name
'Prat, Jacob R.'
'Cammarota, Ryan C.'
'Graziano, Brendan J.'
'Moore, James T.'
'Lu, Connie C.'

_publ_section_title
;
 Toggling the Z-type interaction off-on in nickel-boron dihydrogen and
 anionic hydride complexes.
;
_journal_issue 63
_journal_name_full 'Chemical communications (Cambridge, England)'
_journal_page_first 8798
_journal_page_last 8801
_journal_paper_doi 10.1039/d2cc03219h
_journal_volume 58
_journal_year 2022
_chemical_formula_sum 'C39 H60 B N4 Ni P3'
_chemical_formula_weight 747.34
_chemical_name_common NiBL
_space_group_crystal_system trigonal
_space_group_IT_number 165
_space_group_name_Hall '-P 3 2"c'
_space_group_name_H-M_alt 'P -3 c 1'
_atom_sites_solution_hydrogens geom
_audit_creation_method SHELXL-2018/3
_audit_update_record
;
2022-01-06 deposited with the CCDC.	2022-07-07 downloaded from the CCDC.
;
_cell_angle_alpha 90
_cell_angle_beta 90
_cell_angle_gamma 120
_cell_formula_units_Z 4
_cell_length_a 14.9296(11)
_cell_length_b 14.9296(11)
_cell_length_c 23.2119(18)
_cell_measurement_reflns_used 9923
_cell_measurement_temperature 100(2)
_cell_measurement_theta_max 28.83
_cell_measurement_theta_min 2.36
_cell_volume 4480.6(6)
_computing_cell_refinement 'Bruker SAINT'
_computing_data_collection 'Bruker APEX3'
_computing_data_reduction 'Bruker SAINT'
_computing_molecular_graphics 'Bruker SHELXTL'
_computing_publication_material 'Bruker SHELXTL'
_computing_structure_refinement 'SHELXL-2018/3 (Sheldrick, 2018)'
_computing_structure_solution 'SHELXT 2014/5 (Sheldrick, 2014)'
_diffrn_ambient_temperature 100(2)
_diffrn_measured_fraction_theta_full 0.999
_diffrn_measured_fraction_theta_max 0.999
_diffrn_measurement_device_type 'Bruker Photon-II CMOS'
_diffrn_measurement_method '\f and \w scans'
_diffrn_radiation_type MoK\a
_diffrn_radiation_wavelength 0.71073
_diffrn_reflns_av_R_equivalents 0.0743
_diffrn_reflns_av_unetI/netI 0.0265
_diffrn_reflns_Laue_measured_fraction_full 0.999
_diffrn_reflns_Laue_measured_fraction_max 0.999
_diffrn_reflns_limit_h_max 17
_diffrn_reflns_limit_h_min -18
_diffrn_reflns_limit_k_max 18
_diffrn_reflns_limit_k_min -18
_diffrn_reflns_limit_l_max 29
_diffrn_reflns_limit_l_min -29
_diffrn_reflns_number 49173
_diffrn_reflns_point_group_measured_fraction_full 0.999
_diffrn_reflns_point_group_measured_fraction_max 0.999
_diffrn_reflns_theta_full 25.242
_diffrn_reflns_theta_max 26.723
_diffrn_reflns_theta_min 2.358
_exptl_absorpt_coefficient_mu 0.569
_exptl_absorpt_correction_T_max 0.7461
_exptl_absorpt_correction_T_min 0.7039
_exptl_absorpt_correction_type multi-scan
_exptl_absorpt_process_details 'SADABS, R. Blessing, 1995'
_exptl_crystal_colour Red
_exptl_crystal_density_diffrn 1.108
_exptl_crystal_description Rod
_exptl_crystal_F_000 1600
_exptl_crystal_size_max 0.18
_exptl_crystal_size_mid 0.18
_exptl_crystal_size_min 0.16
_exptl_transmission_factor_max 3.539
_exptl_transmission_factor_min 1.781
_refine_diff_density_max 0.474
_refine_diff_density_min -0.242
_refine_diff_density_rms 0.058
_refine_ls_extinction_method none
_refine_ls_goodness_of_fit_ref 1.090
_refine_ls_hydrogen_treatment constr
_refine_ls_matrix_type full
_refine_ls_number_parameters 149
_refine_ls_number_reflns 3168
_refine_ls_number_restraints 0
_refine_ls_restrained_S_all 1.090
_refine_ls_R_factor_all 0.0480
_refine_ls_R_factor_gt 0.0344
_refine_ls_shift/su_max 0.001
_refine_ls_shift/su_mean 0.000
_refine_ls_structure_factor_coef Fsqd
_refine_ls_weighting_details 'w=1/[\s^2^(Fo^2^)+(0.0255P)^2^+4.5981P] where P=(Fo^2^+2Fc^2^)/3'
_refine_ls_weighting_scheme calc
_refine_ls_wR_factor_gt 0.0754
_refine_ls_wR_factor_ref 0.0827
_reflns_Friedel_coverage 0.000
_reflns_number_gt 2620
_reflns_number_total 3168
_reflns_threshold_expression 'I > 2\s(I)'
_cod_data_source_file d2cc03219h2.cif
_cod_data_source_block 19036_a_sq
_cod_depositor_comments
;
The following automatic conversions were performed:

data item '_exptl_absorpt_correction_type' value 'Multi-scan' was
changed to 'multi-scan' in accordance with the
/home/data/users/saulius/crontab/automatic-downloads/rss-feeds/RSC/lib/dictionaries/cif_core.dic
dictionary named 'cif_core.dic' version 2.4.2 last updated on
2011-04-26.

Automatic conversion script
Id: cif_fix_values 7556 2019-12-06 15:28:31Z antanas 
;
_cod_original_cell_volume 4480.6(7)
_cod_database_code 7130471
_shelx_shelxl_version_number 2018/3
_shelx_space_group_comment
; 
The symmetry employed for this shelxl refinement is uniquely defined 
by the following loop, which should always be used as a source of 
symmetry information in preference to the above space-group names. 
They are only intended as comments. 
;
_shelx_estimated_absorpt_t_min 0.7039
_shelx_estimated_absorpt_t_max 0.7461

loop_
_space_group_symop_operation_xyz
'x, y, z'
'-y, x-y, z'
'-x+y, -x, z'
'y, x, -z+1/2'
'x-y, -y, -z+1/2'
'-x, -x+y, -z+1/2'
'-x, -y, -z'
'y, -x+y, -z'
'x-y, x, -z'
'-y, -x, z-1/2'
'-x+y, y, z-1/2'
'x, x-y, z-1/2'

loop_
_atom_site_label
_atom_site_type_symbol
_atom_site_fract_x
_atom_site_fract_y
_atom_site_fract_z
_atom_site_U_iso_or_equiv
_atom_site_adp_type
_atom_site_occupancy
_atom_site_site_symmetry_order
_atom_site_calc_flag
_atom_site_refinement_flags_posn
_atom_site_refinement_flags_adp
_atom_site_refinement_flags_occupancy
_atom_site_disorder_assembly
_atom_site_disorder_group
Ni1 Ni 0.333333 0.666667 0.59571(2) 0.01431(11) Uani 1 3 d S T P . .
P1 P 0.33004(4) 0.52386(4) 0.58027(2) 0.01449(12) Uani 1 1 d . . . . .
N1 N 0.333333 0.666667 0.37683(10) 0.0143(5) Uani 1 3 d S T P . .
C1 C 0.29440(14) 0.55758(14) 0.36200(7) 0.0158(4) Uani 1 1 d . . . . .
B1 B 0.333333 0.666667 0.45018(14) 0.0143(7) Uani 1 3 d S T P . .
N2 N 0.32303(12) 0.56073(12) 0.46123(6) 0.0147(3) Uani 1 1 d . . . . .
C2 C 0.26704(15) 0.51471(15) 0.30790(7) 0.0190(4) Uani 1 1 d . . . . .
H2 H 0.268026 0.554742 0.275834 0.023 Uiso 1 1 calc R U . . .
C3 C 0.23786(16) 0.41084(16) 0.30152(8) 0.0236(4) Uani 1 1 d . . . . .
H3 H 0.217734 0.378694 0.264808 0.028 Uiso 1 1 calc R U . . .
C4 C 0.23827(16) 0.35453(16) 0.34891(8) 0.0235(4) Uani 1 1 d . . . . .
H4 H 0.219723 0.284162 0.343978 0.028 Uiso 1 1 calc R U . . .
C5 C 0.26516(15) 0.39849(15) 0.40348(8) 0.0192(4) Uani 1 1 d . . . . .
H5 H 0.264168 0.358266 0.435450 0.023 Uiso 1 1 calc R U . . .
C6 C 0.29370(14) 0.50240(15) 0.41097(7) 0.0154(4) Uani 1 1 d . . . . .
C7 C 0.37947(14) 0.53781(15) 0.50507(7) 0.0151(4) Uani 1 1 d . . . . .
H7A H 0.452702 0.593774 0.504505 0.018 Uiso 1 1 calc R U . . .
H7B H 0.377788 0.472881 0.494169 0.018 Uiso 1 1 calc R U . . .
C8 C 0.43398(15) 0.51276(15) 0.61893(8) 0.0184(4) Uani 1 1 d . . . . .
H8 H 0.500252 0.568032 0.601874 0.022 Uiso 1 1 calc R U . . .
C9 C 0.43771(16) 0.41293(16) 0.61195(9) 0.0245(4) Uani 1 1 d . . . . .
H9A H 0.435317 0.396458 0.570907 0.037 Uiso 1 1 calc R U . . .
H9B H 0.378302 0.356308 0.631642 0.037 Uiso 1 1 calc R U . . .
H9C H 0.501892 0.421966 0.628814 0.037 Uiso 1 1 calc R U . . .
C10 C 0.43938(17) 0.54160(17) 0.68281(8) 0.0260(5) Uani 1 1 d . . . . .
H10A H 0.435570 0.605015 0.686424 0.039 Uiso 1 1 calc R U . . .
H10B H 0.504687 0.552926 0.699278 0.039 Uiso 1 1 calc R U . . .
H10C H 0.381339 0.485284 0.703523 0.039 Uiso 1 1 calc R U . . .
C11 C 0.22369(15) 0.38524(14) 0.57954(8) 0.0186(4) Uani 1 1 d . . . . .
H11 H 0.254563 0.342632 0.566648 0.022 Uiso 1 1 calc R U . . .
C12 C 0.18050(17) 0.34925(16) 0.64038(8) 0.0261(5) Uani 1 1 d . . . . .
H12A H 0.149957 0.389954 0.654414 0.039 Uiso 1 1 calc R U . . .
H12B H 0.236565 0.358907 0.666213 0.039 Uiso 1 1 calc R U . . .
H12C H 0.127374 0.275895 0.639378 0.039 Uiso 1 1 calc R U . . .
C13 C 0.13497(15) 0.36290(15) 0.53847(8) 0.0212(4) Uani 1 1 d . . . . .
H13A H 0.162941 0.390880 0.500277 0.032 Uiso 1 1 calc R U . . .
H13B H 0.096558 0.395478 0.553148 0.032 Uiso 1 1 calc R U . . .
H13C H 0.088473 0.287998 0.535631 0.032 Uiso 1 1 calc R U . . .

loop_
_atom_site_aniso_label
_atom_site_aniso_U_11
_atom_site_aniso_U_22
_atom_site_aniso_U_33
_atom_site_aniso_U_23
_atom_site_aniso_U_13
_atom_site_aniso_U_12
Ni1 0.01540(14) 0.01540(14) 0.01212(19) 0.000 0.000 0.00770(7)
P1 0.0164(2) 0.0161(2) 0.0113(2) 0.00130(18) 0.00074(18) 0.0084(2)
N1 0.0159(8) 0.0159(8) 0.0110(11) 0.000 0.000 0.0080(4)
C1 0.0158(9) 0.0172(9) 0.0149(8) -0.0009(7) 0.0003(7) 0.0085(7)
B1 0.0177(11) 0.0177(11) 0.0076(14) 0.000 0.000 0.0088(5)
N2 0.0180(8) 0.0164(8) 0.0114(7) -0.0006(6) -0.0018(6) 0.0099(7)
C2 0.0203(10) 0.0230(10) 0.0137(8) 0.0001(7) 0.0004(7) 0.0108(8)
C3 0.0290(11) 0.0240(10) 0.0175(9) -0.0064(8) -0.0028(8) 0.0129(9)
C4 0.0288(11) 0.0200(10) 0.0234(10) -0.0054(8) -0.0031(8) 0.0134(9)
C5 0.0214(10) 0.0197(10) 0.0179(9) -0.0004(7) -0.0004(8) 0.0112(8)
C6 0.0140(9) 0.0197(9) 0.0134(8) -0.0020(7) 0.0002(7) 0.0091(8)
C7 0.0177(9) 0.0181(9) 0.0114(8) 0.0026(7) 0.0010(7) 0.0103(8)
C8 0.0190(9) 0.0226(10) 0.0155(9) 0.0041(7) 0.0020(7) 0.0119(8)
C9 0.0256(11) 0.0288(11) 0.0241(10) 0.0064(9) 0.0035(8) 0.0174(9)
C10 0.0294(11) 0.0336(12) 0.0155(9) 0.0015(9) -0.0032(8) 0.0162(10)
C11 0.0197(10) 0.0158(9) 0.0193(9) 0.0019(7) 0.0021(8) 0.0082(8)
C12 0.0263(11) 0.0279(11) 0.0215(9) 0.0064(8) 0.0060(9) 0.0116(10)
C13 0.0168(9) 0.0194(10) 0.0235(10) -0.0006(8) 0.0005(8) 0.0061(8)

loop_
_atom_type_symbol
_atom_type_description
_atom_type_scat_dispersion_real
_atom_type_scat_dispersion_imag
_atom_type_scat_source
C C 0.0033 0.0016 'International Tables Vol C Tables 4.2.6.8 and 6.1.1.4'
H H 0.0000 0.0000 'International Tables Vol C Tables 4.2.6.8 and 6.1.1.4'
B B 0.0013 0.0007 'International Tables Vol C Tables 4.2.6.8 and 6.1.1.4'
N N 0.0061 0.0033 'International Tables Vol C Tables 4.2.6.8 and 6.1.1.4'
P P 0.1023 0.0942 'International Tables Vol C Tables 4.2.6.8 and 6.1.1.4'
Ni Ni 0.3393 1.1124 'International Tables Vol C Tables 4.2.6.8 and 6.1.1.4'

loop_
_geom_angle_atom_site_label_1
_geom_angle_atom_site_label_2
_geom_angle_atom_site_label_3
_geom_angle
_geom_angle_site_symmetry_1
_geom_angle_site_symmetry_3
_geom_angle_publ_flag
P1 Ni1 P1 117.251(9) . 2_665 ?
P1 Ni1 P1 117.251(9) . 3_565 ?
P1 Ni1 P1 117.247(9) 2_665 3_565 ?
C7 P1 C8 99.17(8) . . ?
C7 P1 C11 100.60(9) . . ?
C8 P1 C11 100.88(9) . . ?
C7 P1 Ni1 103.58(6) . . ?
C8 P1 Ni1 113.68(6) . . ?
C11 P1 Ni1 133.35(7) . . ?
C1 N1 C1 114.69(9) 2_665 . ?
C1 N1 C1 114.69(9) 2_665 3_565 ?
C1 N1 C1 114.69(9) . 3_565 ?
C1 N1 B1 103.54(11) 2_665 . ?
C1 N1 B1 103.54(11) . . ?
C1 N1 B1 103.54(11) 3_565 . ?
C2 C1 C6 123.64(17) . . ?
C2 C1 N1 126.17(18) . . ?
C6 C1 N1 110.11(16) . . ?
N2 B1 N2 117.26(7) 3_565 2_665 ?
N2 B1 N2 117.25(7) 3_565 . ?
N2 B1 N2 117.26(7) 2_665 . ?
N2 B1 N1 99.64(13) 3_565 . ?
N2 B1 N1 99.64(13) 2_665 . ?
N2 B1 N1 99.64(13) . . ?
C6 N2 C7 118.31(15) . . ?
C6 N2 B1 110.12(17) . . ?
C7 N2 B1 125.74(16) . . ?
C1 C2 C3 118.02(18) . . ?
C1 C2 H2 121.0 . . ?
C3 C2 H2 121.0 . . ?
C4 C3 C2 119.80(18) . . ?
C4 C3 H3 120.1 . . ?
C2 C3 H3 120.1 . . ?
C3 C4 C5 121.63(19) . . ?
C3 C4 H4 119.2 . . ?
C5 C4 H4 119.2 . . ?
C4 C5 C6 119.51(18) . . ?
C4 C5 H5 120.2 . . ?
C6 C5 H5 120.2 . . ?
N2 C6 C5 128.70(17) . . ?
N2 C6 C1 113.92(16) . . ?
C5 C6 C1 117.37(16) . . ?
N2 C7 P1 115.72(12) . . ?
N2 C7 H7A 108.4 . . ?
P1 C7 H7A 108.4 . . ?
N2 C7 H7B 108.4 . . ?
P1 C7 H7B 108.4 . . ?
H7A C7 H7B 107.4 . . ?
C9 C8 C10 110.71(16) . . ?
C9 C8 P1 118.17(14) . . ?
C10 C8 P1 111.60(13) . . ?
C9 C8 H8 105.0 . . ?
C10 C8 H8 105.0 . . ?
P1 C8 H8 105.0 . . ?
C8 C9 H9A 109.5 . . ?
C8 C9 H9B 109.5 . . ?
H9A C9 H9B 109.5 . . ?
C8 C9 H9C 109.5 . . ?
H9A C9 H9C 109.5 . . ?
H9B C9 H9C 109.5 . . ?
C8 C10 H10A 109.5 . . ?
C8 C10 H10B 109.5 . . ?
H10A C10 H10B 109.5 . . ?
C8 C10 H10C 109.5 . . ?
H10A C10 H10C 109.5 . . ?
H10B C10 H10C 109.5 . . ?
C13 C11 C12 109.35(16) . . ?
C13 C11 P1 114.20(13) . . ?
C12 C11 P1 110.73(13) . . ?
C13 C11 H11 107.4 . . ?
C12 C11 H11 107.4 . . ?
P1 C11 H11 107.4 . . ?
C11 C12 H12A 109.5 . . ?
C11 C12 H12B 109.5 . . ?
H12A C12 H12B 109.5 . . ?
C11 C12 H12C 109.5 . . ?
H12A C12 H12C 109.5 . . ?
H12B C12 H12C 109.5 . . ?
C11 C13 H13A 109.5 . . ?
C11 C13 H13B 109.5 . . ?
H13A C13 H13B 109.5 . . ?
C11 C13 H13C 109.5 . . ?
H13A C13 H13C 109.5 . . ?
H13B C13 H13C 109.5 . . ?

loop_
_geom_bond_atom_site_label_1
_geom_bond_atom_site_label_2
_geom_bond_distance
_geom_bond_site_symmetry_2
_geom_bond_publ_flag
Ni1 P1 2.1381(5) . ?
Ni1 P1 2.1381(5) 2_665 ?
Ni1 P1 2.1382(5) 3_565 ?
P1 C7 1.8659(17) . ?
P1 C8 1.8702(19) . ?
P1 C11 1.876(2) . ?
N1 C1 1.4703(19) 2_665 ?
N1 C1 1.4704(19) . ?
N1 C1 1.4704(19) 3_565 ?
N1 B1 1.702(4) . ?
C1 C2 1.376(2) . ?
C1 C6 1.401(2) . ?
B1 N2 1.5322(16) 3_565 ?
B1 N2 1.5322(16) 2_665 ?
B1 N2 1.5322(16) . ?
N2 C6 1.389(2) . ?
N2 C7 1.467(2) . ?
C2 C3 1.393(3) . ?
C2 H2 0.9500 . ?
C3 C4 1.387(3) . ?
C3 H3 0.9500 . ?
C4 C5 1.390(3) . ?
C4 H4 0.9500 . ?
C5 C6 1.399(3) . ?
C5 H5 0.9500 . ?
C7 H7A 0.9900 . ?
C7 H7B 0.9900 . ?
C8 C9 1.528(3) . ?
C8 C10 1.535(2) . ?
C8 H8 1.0000 . ?
C9 H9A 0.9800 . ?
C9 H9B 0.9800 . ?
C9 H9C 0.9800 . ?
C10 H10A 0.9800 . ?
C10 H10B 0.9800 . ?
C10 H10C 0.9800 . ?
C11 C13 1.527(3) . ?
C11 C12 1.534(3) . ?
C11 H11 1.0000 . ?
C12 H12A 0.9800 . ?
C12 H12B 0.9800 . ?
C12 H12C 0.9800 . ?
C13 H13A 0.9800 . ?
C13 H13B 0.9800 . ?
C13 H13C 0.9800 . ?
